data_4126305
loop_
_publ_author_name
'Sharber, Seth A.'
'Baral, Rom Nath'
'Frausto, Fanny'
'Haas, Terry E.'
'M\"uller, Peter'
'Thomas Iii, Samuel W.'

_publ_section_title
;
 Substituent Effects That Control Conjugated Oligomer Conformation through
 Non-covalent Interactions.
;
_journal_name_full 'Journal of the American Chemical Society'
_journal_paper_doi 10.1021/jacs.7b00878
_journal_year 2017
_chemical_formula_sum 'C40 H18 F12 O4'
_chemical_formula_weight 790.54
_space_group_crystal_system orthorhombic
_space_group_IT_number 33
_space_group_name_Hall 'P 2c -2n'
_space_group_name_H-M_alt 'P n a 21'
_symmetry_space_group_name_Hall 'P 2c -2n'
_symmetry_space_group_name_H-M 'P n a 21'
_atom_sites_solution_hydrogens geom
_audit_creation_method SHELXL-2014/7
_audit_update_record
;
2016-11-15 # Formatted by publCIF

;
_cell_angle_alpha 90
_cell_angle_beta 90
_cell_angle_gamma 90
_cell_formula_units_Z 8
_cell_length_a 14.7008(16)
_cell_length_b 7.6554(8)
_cell_length_c 58.176(6)
_cell_measurement_reflns_used 9633
_cell_measurement_temperature 100(2)
_cell_measurement_theta_max 23.34
_cell_measurement_theta_min 0.70
_cell_volume 6547.2(12)
_computing_structure_refinement 'SHELXL-2014/7 (Sheldrick, 2014)'
_diffrn_ambient_temperature 100(2)
_diffrn_measured_fraction_theta_full 0.995
_diffrn_measured_fraction_theta_max 0.995
_diffrn_measurement_device_type 'Bruker APEX-II CCD'
_diffrn_radiation_type MoK\a
_diffrn_radiation_wavelength 0.71073
_diffrn_reflns_av_R_equivalents 0.0396
_diffrn_reflns_av_unetI/netI 0.0233
_diffrn_reflns_Laue_measured_fraction_full 0.995
_diffrn_reflns_Laue_measured_fraction_max 0.995
_diffrn_reflns_limit_h_max 16
_diffrn_reflns_limit_h_min -16
_diffrn_reflns_limit_k_max 8
_diffrn_reflns_limit_k_min -8
_diffrn_reflns_limit_l_max 64
_diffrn_reflns_limit_l_min -64
_diffrn_reflns_number 74376
_diffrn_reflns_point_group_measured_fraction_full 0.995
_diffrn_reflns_point_group_measured_fraction_max 0.995
_diffrn_reflns_theta_full 23.335
_diffrn_reflns_theta_max 23.335
_diffrn_reflns_theta_min 0.700
_exptl_absorpt_coefficient_mu 0.149
_exptl_absorpt_correction_type multi-scan
_exptl_absorpt_process_details SADABS-2014/5
_exptl_crystal_colour Colorless
_exptl_crystal_density_diffrn 1.604
_exptl_crystal_description Prism
_exptl_crystal_F_000 3184
_exptl_crystal_size_max 2
_exptl_crystal_size_mid 1
_exptl_crystal_size_min 1
_exptl_transmission_factor_max 1
_exptl_transmission_factor_min 0.885
_refine_diff_density_max 0.476
_refine_diff_density_min -0.355
_refine_diff_density_rms 0.064
_refine_ls_abs_structure_details
;
 Refined as an inversion twin.
;
_refine_ls_abs_structure_Flack 0.1(8)
_refine_ls_extinction_method none
_refine_ls_goodness_of_fit_ref 1.144
_refine_ls_hydrogen_treatment constr
_refine_ls_matrix_type full
_refine_ls_number_parameters 1010
_refine_ls_number_reflns 9473
_refine_ls_number_restraints 1
_refine_ls_restrained_S_all 1.144
_refine_ls_R_factor_all 0.0466
_refine_ls_R_factor_gt 0.0448
_refine_ls_shift/su_max 0.000
_refine_ls_shift/su_mean 0.000
_refine_ls_structure_factor_coef Fsqd
_refine_ls_weighting_details 'w=1/[\s^2^(Fo^2^)+(0.0627P)^2^+9.9315P] where P=(Fo^2^+2Fc^2^)/3'
_refine_ls_weighting_scheme calc
_refine_ls_wR_factor_gt 0.1220
_refine_ls_wR_factor_ref 0.1272
_reflns_Friedel_coverage 0.977
_reflns_Friedel_fraction_full 0.995
_reflns_Friedel_fraction_max 0.995
_reflns_number_gt 9218
_reflns_number_total 9473
_reflns_threshold_expression 'I > 2\s(I)'
_cod_data_source_file ja7b00878_si_003.cif
_cod_data_source_block CF3-F3_Violet
_cod_database_code 4126305
_shelx_shelxl_version_number 2014/7
_shelx_space_group_comment
;
The symmetry employed for this shelxl refinement is uniquely defined
by the following loop, which should always be used as a source of
symmetry information in preference to the above space-group names.
They are only intended as comments.
;

loop_
_space_group_symop_operation_xyz
'x, y, z'
'-x, -y, z+1/2'
'-x+1/2, y+1/2, z+1/2'
'x+1/2, -y+1/2, z'

loop_
_atom_site_label
_atom_site_type_symbol
_atom_site_fract_x
_atom_site_fract_y
_atom_site_fract_z
_atom_site_U_iso_or_equiv
_atom_site_adp_type
_atom_site_occupancy
_atom_site_site_symmetry_order
_atom_site_calc_flag
_atom_site_refinement_flags_posn
_atom_site_refinement_flags_adp
F1 F 2.2391(3) 0.7078(5) -0.85266(7) 0.0283(9) Uani 1 1 d . .
F2 F 2.1171(3) 0.3841(6) -0.86561(9) 0.0487(13) Uani 1 1 d . .
F6 F 2.2261(2) 0.9597(5) -0.83706(7) 0.0290(9) Uani 1 1 d . .
F7 F 2.1515(3) 0.9001(6) -0.86788(7) 0.0327(10) Uani 1 1 d . .
F14 F 1.3740(3) 0.6971(5) -0.73205(6) 0.0327(10) Uani 1 1 d . .
F20 F 1.8269(3) 0.1497(6) -0.85580(7) 0.0346(10) Uani 1 1 d . .
F21 F 1.4292(3) 0.6685(6) -0.65308(7) 0.0362(10) Uani 1 1 d . .
F29 F 1.1536(3) 0.4639(6) -0.68300(11) 0.0548(15) Uani 1 1 d . .
F34 F 2.0334(3) 0.1412(6) -0.79512(8) 0.0518(13) Uani 1 1 d . .
F36 F 1.1428(3) -0.1014(8) -0.65882(8) 0.0522(14) Uani 1 1 d . .
F40 F 1.2305(4) -0.0470(10) -0.63168(9) 0.080(2) Uani 1 1 d . .
F45 F 1.1443(5) 0.1516(7) -0.64472(14) 0.106(3) Uani 1 1 d . .
O1 O 1.5519(3) 0.6420(5) -0.70974(7) 0.0132(9) Uani 1 1 d . .
O6 O 1.5748(3) 0.8323(5) -0.73859(7) 0.0169(9) Uani 1 1 d . .
O10 O 1.8073(3) 0.1855(5) -0.79840(7) 0.0229(10) Uani 1 1 d . .
O15 O 1.7590(3) -0.0160(6) -0.77315(8) 0.0258(11) Uani 1 1 d . .
C1 C 2.1014(4) 0.7680(8) -0.83346(10) 0.0140(13) Uani 1 1 d . .
C3 C 1.9618(4) 0.6351(7) -0.80663(10) 0.0133(13) Uani 1 1 d . .
C16 C 2.0462(4) 0.6687(8) -0.79699(11) 0.0185(14) Uani 1 1 d . .
H3 H 2.0561 0.6470 -0.7815 0.022 Uiso 1 1 calc R U
C25 C 1.6003(4) 0.3650(8) -0.74044(10) 0.0131(12) Uani 1 1 d . .
C26 C 1.4191(4) 0.1858(8) -0.67479(11) 0.0162(13) Uani 1 1 d . .
H5 H 1.4759 0.2210 -0.6695 0.019 Uiso 1 1 calc R U
C28 C 2.1151(4) 0.7338(8) -0.81034(10) 0.0174(13) Uani 1 1 d . .
H7 H 2.1717 0.7553 -0.8038 0.021 Uiso 1 1 calc R U
C29 C 1.5267(4) 0.3074(8) -0.72609(10) 0.0165(14) Uani 1 1 d . .
C39 C 1.7484(4) 0.4583(8) -0.76919(10) 0.0134(13) Uani 1 1 d . .
C44 C 1.6267(4) 0.5406(8) -0.74258(10) 0.0115(12) Uani 1 1 d . .
C49 C 1.5811(4) 0.6887(8) -0.73049(11) 0.0158(13) Uani 1 1 d . .
C50 C 1.8245(4) 0.5148(8) -0.78246(10) 0.0139(13) Uani 1 1 d . .
C52 C 1.2696(4) 0.0757(8) -0.66712(10) 0.0145(13) Uani 1 1 d . .
C53 C 2.1778(4) 0.8352(8) -0.84776(11) 0.0201(14) Uani 1 1 d . .
C54 C 1.6469(4) 0.2385(8) -0.75310(10) 0.0139(13) Uani 1 1 d . .
H16 H 1.6290 0.1223 -0.7520 0.017 Uiso 1 1 calc R U
C55 C 1.6996(4) 0.5848(8) -0.75664(9) 0.0126(12) Uani 1 1 d . .
H17 H 1.7168 0.7015 -0.7578 0.015 Uiso 1 1 calc R U
C56 C 1.7636(4) 0.1337(8) -0.77938(11) 0.0167(13) Uani 1 1 d . .
C59 C 1.4004(4) 0.1881(7) -0.69822(10) 0.0130(13) Uani 1 1 d . .
C64 C 1.4049(4) 0.6872(8) -0.69283(11) 0.0184(14) Uani 1 1 d . .
C69 C 1.9097(4) 0.1865(8) -0.84744(11) 0.0199(14) Uani 1 1 d . .
C74 C 1.2503(4) 0.0754(8) -0.69074(11) 0.0179(13) Uani 1 1 d . .
H21 H 1.1939 0.0383 -0.6961 0.022 Uiso 1 1 calc R U
C84 C 1.7192(4) 0.2820(8) -0.76721(10) 0.0129(13) Uani 1 1 d . .
C85 C 1.3461(4) 0.6536(8) -0.71078(13) 0.0239(16) Uani 1 1 d . .
C89 C 1.9488(4) 0.6674(8) -0.83008(11) 0.0198(14) Uani 1 1 d . .
H26 H 1.8929 0.6434 -0.8368 0.024 Uiso 1 1 calc R U
C96 C 2.0180(4) 0.7342(8) -0.84314(10) 0.0178(13) Uani 1 1 d . .
H31 H 2.0085 0.7568 -0.8587 0.021 Uiso 1 1 calc R U
C99 C 1.4676(4) 0.2512(8) -0.71390(10) 0.0148(13) Uani 1 1 d . .
C100 C 1.3172(4) 0.1317(8) -0.70591(10) 0.0163(13) Uani 1 1 d . .
H32 H 1.3053 0.1311 -0.7216 0.020 Uiso 1 1 calc R U
C101 C 1.3745(4) 0.6407(8) -0.67148(12) 0.0225(15) Uani 1 1 d . .
C102 C 1.3529(4) 0.1307(8) -0.65935(11) 0.0199(14) Uani 1 1 d . .
H33 H 1.3651 0.1311 -0.6437 0.024 Uiso 1 1 calc R U
C111 C 1.9267(4) 0.1394(8) -0.82491(11) 0.0188(14) Uani 1 1 d . .
C122 C 1.8873(4) 0.5717(8) -0.79324(11) 0.0195(14) Uani 1 1 d . .
C123 C 1.1988(4) 0.0214(9) -0.65070(12) 0.0245(15) Uani 1 1 d . .
C128 C 1.4960(4) 0.7686(8) -0.69732(11) 0.0164(13) Uani 1 1 d . .
H47 H 1.4888 0.8739 -0.7064 0.020 Uiso 1 1 calc R U
H48 H 1.5249 0.7996 -0.6829 0.020 Uiso 1 1 calc R U
C136 C 2.0119(5) 0.1819(9) -0.81683(12) 0.0287(17) Uani 1 1 d . .
C139 C 1.2898(5) 0.5675(9) -0.66735(14) 0.0303(17) Uani 1 1 d . .
H55 H 1.2704 0.5400 -0.6526 0.036 Uiso 1 1 calc R U
C146 C 1.9721(5) 0.2680(10) -0.86158(12) 0.0291(16) Uani 1 1 d . .
H61 H 1.9582 0.2980 -0.8767 0.035 Uiso 1 1 calc R U
C150 C 1.2362(5) 0.5378(9) -0.68634(16) 0.036(2) Uani 1 1 d . .
C153 C 2.0560(5) 0.3025(10) -0.85215(15) 0.0357(19) Uani 1 1 d . .
C154 C 1.2627(5) 0.5782(9) -0.70842(14) 0.0317(17) Uani 1 1 d . .
H64 H 1.2257 0.5553 -0.7210 0.038 Uiso 1 1 calc R U
C156 C 1.8591(5) 0.0487(9) -0.81010(12) 0.0266(16) Uani 1 1 d . .
H66 H 1.8190 -0.0232 -0.8194 0.032 Uiso 1 1 calc R U
H67 H 1.8896 -0.0254 -0.7990 0.032 Uiso 1 1 calc R U
C158 C 2.0786(5) 0.2629(10) -0.83015(14) 0.0351(19) Uani 1 1 d . .
H70 H 2.1358 0.2885 -0.8242 0.042 Uiso 1 1 calc R U
F4 F 0.4176(2) 0.6129(5) -0.40373(6) 0.0280(9) Uani 1 1 d . .
F8 F 0.1175(2) 0.7998(5) -0.41250(7) 0.0327(10) Uani 1 1 d . .
F12 F 0.1382(3) 1.3698(5) -0.39047(7) 0.0307(10) Uani 1 1 d . .
F13 F 0.2780(3) 0.5827(6) -0.47578(6) 0.0356(10) Uani 1 1 d . .
F17 F 0.9020(3) 1.2057(5) -0.53010(7) 0.0355(10) Uani 1 1 d . .
F23 F 0.8405(3) 1.1671(6) -0.60863(6) 0.0343(10) Uani 1 1 d . .
F26 F 0.0538(3) 1.4129(7) -0.41943(8) 0.0456(12) Uani 1 1 d . .
F31 F 1.1186(3) 0.9692(6) -0.58020(10) 0.0509(14) Uani 1 1 d . .
F32 F 0.0510(3) 1.1667(6) -0.40246(9) 0.0527(15) Uani 1 1 d . .
F35 F 1.1321(3) 0.3952(7) -0.60416(8) 0.0528(14) Uani 1 1 d . .
F38 F 1.0467(3) 0.4554(10) -0.63141(8) 0.075(2) Uani 1 1 d . .
F43 F 1.1349(5) 0.6458(7) -0.61726(13) 0.092(3) Uani 1 1 d . .
O2 O 0.7215(3) 1.1390(5) -0.55225(7) 0.0162(9) Uani 1 1 d . .
O8 O 0.5168(3) 0.4658(6) -0.49134(8) 0.0257(11) Uani 1 1 d . .
O9 O 0.4804(3) 0.6555(5) -0.46346(7) 0.0180(9) Uani 1 1 d . .
O12 O 0.7003(3) 1.3222(5) -0.52206(7) 0.0197(10) Uani 1 1 d . .
C6 C 0.6285(4) 0.7238(8) -0.51045(9) 0.0114(12) Uani 1 1 d . .
H1 H 0.6464 0.6079 -0.5121 0.014 Uiso 1 1 calc R U
C8 C 0.6470(4) 1.0274(8) -0.51956(9) 0.0120(12) Uani 1 1 d . .
C10 C 0.8757(4) 0.6860(7) -0.56509(10) 0.0128(13) Uani 1 1 d . .
C11 C 0.1804(4) 1.2269(8) -0.42490(10) 0.0171(14) Uani 1 1 d . .
C12 C 0.5151(4) 0.6104(8) -0.48389(10) 0.0125(13) Uani 1 1 d . .
C13 C 1.0074(4) 0.5733(7) -0.59578(10) 0.0142(13) Uani 1 1 d . .
C14 C 0.5565(4) 0.7651(8) -0.49600(10) 0.0130(12) Uani 1 1 d . .
C18 C 0.3512(4) 0.5925(8) -0.44035(11) 0.0171(13) Uani 1 1 d . .
C20 C 0.6926(4) 1.1801(8) -0.53114(10) 0.0125(12) Uani 1 1 d . .
C24 C 0.5279(4) 0.9399(7) -0.49314(10) 0.0115(12) Uani 1 1 d . .
C32 C 0.2668(4) 0.7055(8) -0.40730(11) 0.0188(14) Uani 1 1 d . .
H9 H 0.2643 0.7331 -0.3917 0.023 Uiso 1 1 calc R U
C35 C 0.3175(4) 1.1045(8) -0.45337(11) 0.0170(13) Uani 1 1 d . .
C38 C 0.7763(4) 1.2692(8) -0.56465(11) 0.0178(13) Uani 1 1 d . .
H11 H 0.7826 1.3744 -0.5555 0.021 Uiso 1 1 calc R U
H12 H 0.7473 1.2997 -0.5791 0.021 Uiso 1 1 calc R U
C41 C 1.0254(4) 0.5781(8) -0.57228(10) 0.0160(13) Uani 1 1 d . .
H13 H 1.0821 0.5432 -0.5669 0.019 Uiso 1 1 calc R U
C42 C 1.0786(5) 0.5188(8) -0.61221(11) 0.0213(15) Uani 1 1 d . .
C46 C 0.6743(4) 0.8543(7) -0.52260(10) 0.0133(13) Uani 1 1 d . .
C51 C 0.7477(4) 0.8013(7) -0.53693(10) 0.0126(13) Uani 1 1 d . .
C66 C 0.1945(4) 0.7305(8) -0.42165(11) 0.0202(14) Uani 1 1 d . .
C71 C 0.3898(4) 1.0437(8) -0.46812(10) 0.0147(13) Uani 1 1 d . .
C75 C 0.9613(4) 0.6331(8) -0.55714(11) 0.0169(13) Uani 1 1 d . .
H22 H 0.9742 0.6356 -0.5415 0.020 Uiso 1 1 calc R U
C77 C 0.8674(4) 1.1894(7) -0.56900(11) 0.0155(13) Uani 1 1 d . .
C81 C 0.5753(4) 1.0688(8) -0.50490(10) 0.0156(13) Uani 1 1 d . .
H23 H 0.5587 1.1851 -0.5030 0.019 Uiso 1 1 calc R U
C86 C 0.3436(4) 0.6370(8) -0.41734(11) 0.0179(14) Uani 1 1 d . .
C87 C 0.3295(4) 1.1071(8) -0.42957(11) 0.0189(13) Uani 1 1 d . .
H24 H 0.3836 1.0669 -0.4232 0.023 Uiso 1 1 calc R U
C94 C 0.2357(4) 1.1626(8) -0.46259(11) 0.0188(14) Uani 1 1 d . .
H30 H 0.2272 1.1608 -0.4784 0.023 Uiso 1 1 calc R U
C98 C 0.1069(4) 1.2925(9) -0.40905(12) 0.0257(16) Uani 1 1 d . .
C106 C 0.9221(4) 0.6244(8) -0.60357(10) 0.0183(14) Uani 1 1 d . .
H35 H 0.9090 0.6209 -0.6192 0.022 Uiso 1 1 calc R U
C110 C 0.1670(4) 1.2228(8) -0.44857(11) 0.0204(14) Uani 1 1 d . .
H40 H 0.1122 1.2603 -0.4549 0.025 Uiso 1 1 calc R U
C114 C 0.8968(4) 1.1421(8) -0.59066(11) 0.0195(14) Uani 1 1 d . .
C115 C 0.4521(4) 0.9915(8) -0.47914(11) 0.0153(13) Uani 1 1 d . .
C117 C 0.8069(4) 0.7455(8) -0.54926(10) 0.0148(13) Uani 1 1 d . .
C130 C 0.8572(4) 0.6801(8) -0.58832(11) 0.0187(14) Uani 1 1 d . .
H49 H 0.8003 0.7141 -0.5937 0.022 Uiso 1 1 calc R U
C131 C 0.2612(4) 1.1692(9) -0.41541(10) 0.0209(14) Uani 1 1 d . .
H50 H 0.2696 1.1721 -0.3996 0.025 Uiso 1 1 calc R U
C134 C 0.9289(5) 1.1599(8) -0.55163(12) 0.0218(15) Uani 1 1 d . .
C135 C 0.2742(5) 0.6227(8) -0.45304(10) 0.0224(15) Uani 1 1 d . .
C137 C 1.0124(5) 1.0856(9) -0.55427(15) 0.0307(17) Uani 1 1 d . .
H52 H 1.0510 1.0656 -0.5419 0.037 Uiso 1 1 calc R U
C142 C 1.0359(4) 1.0424(9) -0.57627(15) 0.0309(18) Uani 1 1 d . .
C143 C 0.4352(4) 0.5175(8) -0.45055(12) 0.0231(15) Uani 1 1 d . .
H57 H 0.4750 0.4743 -0.4385 0.028 Uiso 1 1 calc R U
H58 H 0.4200 0.4211 -0.4607 0.028 Uiso 1 1 calc R U
C144 C 0.1947(5) 0.6910(9) -0.44466(12) 0.0268(16) Uani 1 1 d . .
H59 H 0.1442 0.7094 -0.4540 0.032 Uiso 1 1 calc R U
C151 C 0.9808(5) 1.0687(9) -0.59498(13) 0.0298(17) Uani 1 1 d . .
H63 H 0.9991 1.0388 -0.6098 0.036 Uiso 1 1 calc R U

loop_
_atom_site_aniso_label
_atom_site_aniso_U_11
_atom_site_aniso_U_22
_atom_site_aniso_U_33
_atom_site_aniso_U_23
_atom_site_aniso_U_13
_atom_site_aniso_U_12
F1 0.025(2) 0.029(2) 0.030(2) 0.0033(17) 0.0131(17) 0.0059(17)
F2 0.035(3) 0.049(3) 0.063(3) -0.026(2) 0.031(2) -0.018(2)
F6 0.0215(19) 0.027(2) 0.038(2) -0.0045(18) 0.0066(17) -0.0058(17)
F7 0.025(2) 0.049(3) 0.025(2) 0.018(2) 0.0030(17) 0.0020(19)
F14 0.036(2) 0.040(2) 0.022(2) 0.0053(19) -0.0093(18) 0.0001(19)
F20 0.022(2) 0.049(3) 0.033(2) 0.010(2) -0.0083(18) -0.0094(19)
F21 0.043(2) 0.046(3) 0.020(2) -0.0021(19) 0.0056(18) -0.001(2)
F29 0.017(2) 0.025(2) 0.123(5) 0.007(3) 0.016(3) 0.0000(18)
F34 0.063(3) 0.055(3) 0.037(3) -0.007(2) -0.033(2) 0.014(2)
F36 0.033(2) 0.086(4) 0.038(3) -0.001(3) 0.006(2) -0.035(3)
F40 0.042(3) 0.163(6) 0.035(3) 0.053(4) -0.010(2) -0.040(4)
F45 0.128(6) 0.032(3) 0.157(7) 0.006(4) 0.124(6) 0.012(3)
O1 0.017(2) 0.014(2) 0.009(2) -0.0024(17) 0.0047(17) 0.0023(17)
O6 0.023(2) 0.012(2) 0.016(2) 0.0021(18) 0.0047(18) 0.0012(18)
O10 0.037(3) 0.015(2) 0.017(2) -0.0017(18) 0.008(2) 0.0073(19)
O15 0.035(3) 0.013(3) 0.029(3) 0.000(2) 0.013(2) -0.002(2)
C1 0.011(3) 0.013(3) 0.018(3) -0.003(3) 0.001(2) 0.004(2)
C3 0.010(3) 0.014(3) 0.016(3) -0.003(2) 0.006(2) 0.004(2)
C16 0.017(3) 0.023(3) 0.016(3) -0.002(3) 0.003(3) 0.002(3)
C25 0.013(3) 0.016(3) 0.010(3) 0.000(2) -0.005(2) 0.001(2)
C26 0.012(3) 0.017(3) 0.020(3) 0.000(3) 0.002(3) -0.002(3)
C28 0.013(3) 0.019(3) 0.020(3) 0.000(3) -0.002(3) 0.002(3)
C29 0.020(3) 0.015(3) 0.014(3) -0.001(3) -0.001(3) 0.001(3)
C39 0.015(3) 0.018(3) 0.007(3) 0.003(3) 0.001(2) 0.002(3)
C44 0.012(3) 0.016(3) 0.007(3) 0.001(2) -0.002(2) 0.001(2)
C49 0.015(3) 0.013(3) 0.019(3) -0.002(3) 0.000(3) 0.000(2)
C50 0.013(3) 0.016(3) 0.013(3) -0.001(3) 0.000(3) 0.001(3)
C52 0.012(3) 0.014(3) 0.017(3) 0.001(2) 0.002(2) -0.002(2)
C53 0.016(3) 0.020(3) 0.024(4) 0.003(3) 0.001(3) 0.001(3)
C54 0.020(3) 0.006(3) 0.016(3) 0.004(2) -0.005(3) 0.000(2)
C55 0.017(3) 0.012(3) 0.009(3) 0.001(2) 0.001(2) 0.000(2)
C56 0.019(3) 0.015(4) 0.017(3) -0.001(3) 0.000(3) -0.004(3)
C59 0.011(3) 0.008(3) 0.020(3) -0.001(2) 0.007(3) 0.001(2)
C64 0.022(3) 0.013(3) 0.021(3) -0.002(3) 0.004(3) 0.005(3)
C69 0.011(3) 0.027(3) 0.022(3) -0.004(3) -0.006(3) -0.001(3)
C74 0.016(3) 0.022(3) 0.015(3) 0.001(3) -0.004(3) -0.001(3)
C84 0.018(3) 0.010(3) 0.011(3) -0.001(2) -0.005(2) 0.003(2)
C85 0.019(4) 0.013(3) 0.039(4) -0.002(3) -0.007(3) 0.005(3)
C89 0.017(3) 0.022(3) 0.020(3) -0.004(3) 0.004(3) 0.003(3)
C96 0.023(3) 0.025(3) 0.006(3) 0.001(3) 0.003(3) 0.007(3)
C99 0.017(3) 0.010(3) 0.017(3) -0.003(3) -0.004(3) 0.005(3)
C100 0.017(3) 0.020(3) 0.011(3) 0.000(3) 0.002(3) -0.003(3)
C101 0.022(3) 0.022(3) 0.023(4) -0.005(3) 0.009(3) 0.006(3)
C102 0.027(4) 0.020(3) 0.012(3) 0.001(3) 0.005(3) -0.001(3)
C111 0.029(4) 0.015(3) 0.012(3) -0.006(2) -0.001(3) 0.007(3)
C122 0.023(4) 0.013(3) 0.023(3) -0.002(3) 0.000(3) 0.003(3)
C123 0.021(4) 0.023(4) 0.029(4) -0.002(3) 0.007(3) -0.002(3)
C128 0.015(3) 0.012(3) 0.023(3) -0.009(3) 0.009(3) 0.002(3)
C136 0.032(4) 0.026(4) 0.028(4) -0.014(3) -0.016(3) 0.011(3)
C139 0.020(4) 0.024(4) 0.046(5) 0.002(3) 0.016(3) 0.010(3)
C146 0.029(4) 0.033(4) 0.025(4) -0.006(3) 0.004(3) -0.008(3)
C150 0.016(4) 0.013(3) 0.078(6) 0.001(4) 0.005(4) 0.002(3)
C153 0.024(4) 0.031(4) 0.052(5) -0.019(4) 0.019(4) -0.003(3)
C154 0.026(4) 0.019(3) 0.051(5) 0.001(3) -0.010(4) 0.004(3)
C156 0.045(4) 0.015(3) 0.019(4) -0.003(3) 0.016(3) 0.006(3)
C158 0.015(3) 0.034(4) 0.056(5) -0.024(4) -0.014(4) 0.004(3)
F4 0.0180(19) 0.043(2) 0.023(2) 0.0014(17) -0.0047(16) 0.0009(17)
F8 0.0166(19) 0.038(2) 0.043(2) 0.0049(19) 0.0072(18) 0.0066(17)
F12 0.025(2) 0.041(2) 0.026(2) -0.0199(19) 0.0075(17) -0.0003(18)
F13 0.048(3) 0.045(3) 0.014(2) -0.0025(18) -0.0012(18) 0.004(2)
F17 0.043(2) 0.040(2) 0.024(2) -0.0022(18) -0.0118(19) 0.001(2)
F23 0.034(2) 0.055(3) 0.013(2) 0.0016(18) 0.0046(17) 0.001(2)
F26 0.025(2) 0.073(3) 0.039(2) -0.006(2) 0.007(2) 0.024(2)
F31 0.014(2) 0.030(2) 0.109(4) -0.006(3) 0.012(2) 0.0016(18)
F32 0.048(3) 0.044(3) 0.066(3) -0.027(2) 0.042(3) -0.030(2)
F35 0.044(3) 0.078(4) 0.037(3) 0.005(2) 0.010(2) 0.036(3)
F38 0.037(3) 0.156(6) 0.034(3) -0.051(3) -0.007(2) 0.039(3)
F43 0.112(5) 0.035(3) 0.130(6) -0.008(3) 0.100(5) -0.017(3)
O2 0.019(2) 0.011(2) 0.018(2) 0.0010(18) 0.0044(18) -0.0028(18)
O8 0.038(3) 0.009(2) 0.030(3) -0.004(2) 0.014(2) -0.006(2)
O9 0.030(2) 0.012(2) 0.012(2) 0.0029(17) 0.0089(19) -0.0020(18)
O12 0.025(2) 0.010(2) 0.024(2) -0.0027(19) 0.001(2) 0.0008(18)
C6 0.015(3) 0.013(3) 0.006(3) 0.000(2) -0.001(2) 0.002(2)
C8 0.011(3) 0.017(3) 0.008(3) 0.000(2) 0.000(2) 0.000(2)
C10 0.018(3) 0.010(3) 0.010(3) 0.003(2) 0.002(3) 0.000(2)
C11 0.014(3) 0.022(3) 0.015(3) -0.004(3) 0.003(2) -0.003(3)
C12 0.011(3) 0.018(4) 0.009(3) 0.003(3) 0.001(2) 0.001(2)
C13 0.019(3) 0.012(3) 0.012(3) -0.004(2) 0.003(3) -0.003(2)
C14 0.014(3) 0.014(3) 0.011(3) -0.006(3) -0.003(2) -0.006(2)
C18 0.020(3) 0.010(3) 0.021(3) 0.005(3) 0.009(3) -0.005(2)
C20 0.009(3) 0.016(3) 0.013(3) -0.001(3) 0.001(2) 0.004(2)
C24 0.014(3) 0.012(3) 0.009(3) -0.002(2) 0.004(2) 0.000(2)
C32 0.018(3) 0.025(3) 0.014(3) 0.002(3) 0.001(3) -0.008(3)
C35 0.020(3) 0.009(3) 0.022(3) 0.000(3) 0.009(3) -0.002(3)
C38 0.022(3) 0.010(3) 0.021(3) 0.005(3) 0.008(3) -0.003(3)
C41 0.010(3) 0.023(3) 0.015(3) 0.002(3) -0.001(2) 0.006(3)
C42 0.031(4) 0.015(3) 0.019(3) 0.000(3) 0.007(3) 0.003(3)
C46 0.018(3) 0.011(3) 0.012(3) -0.004(2) -0.001(3) -0.001(2)
C51 0.015(3) 0.005(3) 0.017(3) 0.001(2) 0.001(3) -0.002(2)
C66 0.017(3) 0.016(3) 0.028(4) 0.002(3) 0.005(3) 0.002(3)
C71 0.022(3) 0.008(3) 0.014(3) -0.001(2) 0.003(3) -0.003(3)
C75 0.023(3) 0.012(3) 0.015(3) 0.001(2) 0.001(3) -0.001(3)
C77 0.015(3) 0.010(3) 0.022(4) 0.003(3) 0.004(3) -0.003(2)
C81 0.016(3) 0.010(3) 0.021(3) -0.002(2) -0.005(3) 0.002(2)
C86 0.015(3) 0.020(3) 0.019(3) 0.008(3) 0.000(3) -0.005(3)
C87 0.015(3) 0.021(3) 0.021(3) -0.001(3) -0.003(3) 0.001(3)
C94 0.027(4) 0.020(3) 0.010(3) 0.000(3) 0.001(3) -0.002(3)
C98 0.014(3) 0.033(4) 0.030(4) -0.007(3) 0.010(3) -0.004(3)
C106 0.027(3) 0.019(3) 0.009(3) 0.002(3) -0.003(3) -0.002(3)
C110 0.019(3) 0.022(3) 0.021(4) 0.001(3) -0.001(3) -0.001(3)
C114 0.017(3) 0.017(3) 0.024(4) 0.002(3) 0.002(3) -0.004(3)
C115 0.020(3) 0.008(3) 0.017(3) 0.004(2) -0.001(3) -0.003(3)
C117 0.016(3) 0.011(3) 0.018(3) 0.001(3) 0.004(3) 0.002(3)
C130 0.022(3) 0.014(3) 0.020(3) 0.002(3) 0.000(3) 0.004(3)
C131 0.026(4) 0.030(4) 0.006(3) -0.004(3) 0.001(3) -0.003(3)
C134 0.023(4) 0.015(3) 0.027(4) 0.000(3) -0.001(3) -0.006(3)
C135 0.034(4) 0.022(4) 0.011(3) 0.000(3) 0.000(3) -0.003(3)
C137 0.020(4) 0.019(4) 0.053(5) 0.002(3) -0.010(3) -0.005(3)
C142 0.006(3) 0.014(3) 0.072(6) 0.001(3) 0.004(4) -0.005(3)
C143 0.023(3) 0.013(3) 0.034(4) 0.008(3) 0.005(3) -0.005(3)
C144 0.024(4) 0.037(4) 0.019(4) 0.008(3) -0.003(3) -0.004(3)
C151 0.028(4) 0.020(4) 0.041(4) -0.004(3) 0.020(3) -0.004(3)

loop_
_atom_type_symbol
_atom_type_description
_atom_type_scat_dispersion_real
_atom_type_scat_dispersion_imag
_atom_type_scat_source
C C 0.0033 0.0016 'International Tables Vol C Tables 4.2.6.8 and 6.1.1.4'
H H 0.0000 0.0000 'International Tables Vol C Tables 4.2.6.8 and 6.1.1.4'
F F 0.0171 0.0103 'International Tables Vol C Tables 4.2.6.8 and 6.1.1.4'
O O 0.0106 0.0060 'International Tables Vol C Tables 4.2.6.8 and 6.1.1.4'

loop_
_geom_angle_atom_site_label_1
_geom_angle_atom_site_label_2
_geom_angle_atom_site_label_3
_geom_angle
C49 O1 C128 116.9(5)
C56 O10 C156 115.0(5)
C96 C1 C28 119.5(6)
C96 C1 C53 120.6(5)
C28 C1 C53 119.9(5)
C16 C3 C89 118.9(6)
C16 C3 C122 121.9(6)
C89 C3 C122 119.1(6)
C28 C16 C3 120.0(6)
C28 C16 H3 120.0
C3 C16 H3 120.0
C54 C25 C44 118.8(5)
C54 C25 C29 117.6(5)
C44 C25 C29 123.6(5)
C102 C26 C59 119.9(6)
C102 C26 H5 120.1
C59 C26 H5 120.1
C16 C28 C1 120.8(6)
C16 C28 H7 119.6
C1 C28 H7 119.6
C99 C29 C25 176.6(6)
C55 C39 C84 117.2(5)
C55 C39 C50 118.1(5)
C84 C39 C50 124.6(5)
C55 C44 C25 119.9(5)
C55 C44 C49 116.0(5)
C25 C44 C49 124.1(5)
O6 C49 O1 125.3(5)
O6 C49 C44 123.1(6)
O1 C49 C44 111.6(5)
C122 C50 C39 176.3(6)
C102 C52 C74 120.3(6)
C102 C52 C123 120.3(6)
C74 C52 C123 119.5(6)
F7 C53 F6 107.3(5)
F7 C53 F1 106.1(5)
F6 C53 F1 104.9(5)
F7 C53 C1 113.6(5)
F6 C53 C1 112.6(5)
F1 C53 C1 111.7(5)
C84 C54 C25 121.6(6)
C84 C54 H16 119.2
C25 C54 H16 119.2
C44 C55 C39 122.0(6)
C44 C55 H17 119.0
C39 C55 H17 119.0
O15 C56 O10 123.9(6)
O15 C56 C84 123.9(6)
O10 C56 C84 112.2(5)
C100 C59 C26 119.5(6)
C100 C59 C99 121.0(6)
C26 C59 C99 119.5(6)
C101 C64 C85 115.7(6)
C101 C64 C128 123.9(6)
C85 C64 C128 120.3(6)
F20 C69 C146 118.8(6)
F20 C69 C111 117.0(6)
C146 C69 C111 124.2(6)
C100 C74 C52 118.6(6)
C100 C74 H21 120.7
C52 C74 H21 120.7
C54 C84 C39 120.6(5)
C54 C84 C56 115.8(5)
C39 C84 C56 123.6(5)
F14 C85 C154 118.2(6)
F14 C85 C64 117.3(6)
C154 C85 C64 124.5(7)
C96 C89 C3 120.4(6)
C96 C89 H26 119.8
C3 C89 H26 119.8
C89 C96 C1 120.4(6)
C89 C96 H31 119.8
C1 C96 H31 119.8
C29 C99 C59 176.5(6)
C59 C100 C74 121.4(6)
C59 C100 H32 119.3
C74 C100 H32 119.3
F21 C101 C64 118.9(6)
F21 C101 C139 117.3(6)
C64 C101 C139 123.8(7)
C52 C102 C26 120.4(6)
C52 C102 H33 119.8
C26 C102 H33 119.8
C136 C111 C69 115.3(6)
C136 C111 C156 121.4(6)
C69 C111 C156 123.4(6)
C50 C122 C3 178.2(7)
F40 C123 F45 107.0(7)
F40 C123 F36 103.7(6)
F45 C123 F36 104.4(6)
F40 C123 C52 114.2(6)
F45 C123 C52 112.7(6)
F36 C123 C52 113.9(6)
O1 C128 C64 108.2(5)
O1 C128 H47 110.1
C64 C128 H47 110.1
O1 C128 H48 110.1
C64 C128 H48 110.1
H47 C128 H48 108.4
F34 C136 C111 118.8(7)
F34 C136 C158 117.5(6)
C111 C136 C158 123.7(7)
C150 C139 C101 116.3(7)
C150 C139 H55 121.9
C101 C139 H55 121.9
C153 C146 C69 116.4(7)
C153 C146 H61 121.8
C69 C146 H61 121.8
F29 C150 C139 117.9(8)
F29 C150 C154 118.9(8)
C139 C150 C154 123.2(7)
F2 C153 C158 119.3(7)
F2 C153 C146 117.1(8)
C158 C153 C146 123.6(7)
C85 C154 C150 116.4(7)
C85 C154 H64 121.8
C150 C154 H64 121.8
O10 C156 C111 106.4(5)
O10 C156 H66 110.4
C111 C156 H66 110.4
O10 C156 H67 110.4
C111 C156 H67 110.4
H66 C156 H67 108.6
C153 C158 C136 116.9(6)
C153 C158 H70 121.6
C136 C158 H70 121.6
C20 O2 C38 117.7(5)
C12 O9 C143 116.4(5)
C14 C6 C46 120.8(6)
C14 C6 H1 119.6
C46 C6 H1 119.6
C81 C8 C46 120.7(5)
C81 C8 C20 115.8(5)
C46 C8 C20 123.5(5)
C130 C10 C75 119.4(6)
C130 C10 C117 119.9(6)
C75 C10 C117 120.7(5)
C131 C11 C110 120.7(6)
C131 C11 C98 118.6(5)
C110 C11 C98 120.8(6)
O8 C12 O9 124.8(5)
O8 C12 C14 123.6(5)
O9 C12 C14 111.5(5)
C106 C13 C41 118.9(5)
C106 C13 C42 120.5(5)
C41 C13 C42 120.5(5)
C6 C14 C24 120.9(5)
C6 C14 C12 114.3(5)
C24 C14 C12 124.8(5)
C135 C18 C86 114.3(6)
C135 C18 C143 122.5(6)
C86 C18 C143 123.2(6)
O12 C20 O2 125.5(5)
O12 C20 C8 122.8(5)
O2 C20 C8 111.7(5)
C81 C24 C14 117.8(5)
C81 C24 C115 118.2(5)
C14 C24 C115 123.9(5)
C66 C32 C86 115.7(6)
C66 C32 H9 122.2
C86 C32 H9 122.2
C94 C35 C87 119.1(6)
C94 C35 C71 120.7(6)
C87 C35 C71 120.1(6)
O2 C38 C77 107.3(5)
O2 C38 H11 110.3
C77 C38 H11 110.3
O2 C38 H12 110.3
C77 C38 H12 110.3
H11 C38 H12 108.5
C75 C41 C13 120.9(6)
C75 C41 H13 119.6
C13 C41 H13 119.6
F38 C42 F43 108.1(7)
F38 C42 F35 104.6(6)
F43 C42 F35 103.6(6)
F38 C42 C13 113.9(6)
F43 C42 C13 112.5(5)
F35 C42 C13 113.3(5)
C8 C46 C6 118.4(5)
C8 C46 C51 124.3(5)
C6 C46 C51 117.3(5)
C117 C51 C46 175.5(6)
F8 C66 C32 117.6(6)
F8 C66 C144 118.0(6)
C32 C66 C144 124.3(6)
C115 C71 C35 176.2(7)
C41 C75 C10 120.0(6)
C41 C75 H22 120.0
C10 C75 H22 120.0
C134 C77 C114 114.9(6)
C134 C77 C38 122.2(6)
C114 C77 C38 122.9(6)
C24 C81 C8 121.3(6)
C24 C81 H23 119.3
C8 C81 H23 119.3
F4 C86 C32 117.5(5)
F4 C86 C18 117.8(5)
C32 C86 C18 124.8(6)
C131 C87 C35 120.3(6)
C131 C87 H24 119.9
C35 C87 H24 119.9
C110 C94 C35 120.9(6)
C110 C94 H30 119.6
C35 C94 H30 119.6
F12 C98 F32 107.8(6)
F12 C98 F26 105.2(5)
F32 C98 F26 105.4(6)
F12 C98 C11 113.8(5)
F32 C98 C11 112.4(5)
F26 C98 C11 111.7(6)
C130 C106 C13 120.3(6)
C130 C106 H35 119.8
C13 C106 H35 119.8
C94 C110 C11 119.3(6)
C94 C110 H40 120.3
C11 C110 H40 120.3
F23 C114 C151 117.8(6)
F23 C114 C77 118.6(5)
C151 C114 C77 123.6(6)
C71 C115 C24 176.2(6)
C51 C117 C10 176.5(6)
C106 C130 C10 120.4(6)
C106 C130 H49 119.8
C10 C130 H49 119.8
C11 C131 C87 119.7(6)
C11 C131 H50 120.2
C87 C131 H50 120.2
F17 C134 C137 118.3(6)
F17 C134 C77 116.4(6)
C137 C134 C77 125.4(7)
F13 C135 C144 117.9(6)
F13 C135 C18 116.8(6)
C144 C135 C18 125.2(6)
C134 C137 C142 115.8(7)
C134 C137 H52 122.1
C142 C137 H52 122.1
F31 C142 C137 119.0(7)
F31 C142 C151 117.1(7)
C137 C142 C151 123.9(6)
O9 C143 C18 107.8(5)
O9 C143 H57 110.2
C18 C143 H57 110.2
O9 C143 H58 110.2
C18 C143 H58 110.2
H57 C143 H58 108.5
C135 C144 C66 115.7(6)
C135 C144 H59 122.2
C66 C144 H59 122.2
C142 C151 C114 116.4(7)
C142 C151 H63 121.8
C114 C151 H63 121.8

loop_
_geom_bond_atom_site_label_1
_geom_bond_atom_site_label_2
_geom_bond_distance
F1 C53 1.358(8)
F2 C153 1.346(9)
F6 C53 1.341(8)
F7 C53 1.329(8)
F14 C85 1.345(8)
F20 C69 1.341(7)
F21 C101 1.355(8)
F29 C150 1.353(8)
F34 C136 1.338(8)
F36 C123 1.336(8)
F40 C123 1.310(9)
F45 C123 1.325(9)
O1 C49 1.330(7)
O1 C128 1.462(7)
O6 C49 1.200(7)
O10 C56 1.340(8)
O10 C156 1.462(8)
O15 C56 1.204(8)
C1 C96 1.374(9)
C1 C28 1.385(9)
C1 C53 1.489(9)
C3 C16 1.386(9)
C3 C89 1.399(9)
C3 C122 1.429(9)
C16 C28 1.370(9)
C16 H3 0.9300
C25 C54 1.396(9)
C25 C44 1.405(8)
C25 C29 1.436(9)
C26 C102 1.390(9)
C26 C59 1.391(9)
C26 H5 0.9300
C28 H7 0.9300
C29 C99 1.201(9)
C39 C55 1.409(8)
C39 C84 1.420(9)
C39 C50 1.427(9)
C44 C55 1.390(8)
C44 C49 1.493(8)
C50 C122 1.198(9)
C52 C102 1.371(9)
C52 C74 1.403(9)
C52 C123 1.472(9)
C54 C84 1.383(9)
C54 H16 0.9300
C55 H17 0.9300
C56 C84 1.489(8)
C59 C100 1.372(9)
C59 C99 1.429(9)
C64 C101 1.367(9)
C64 C85 1.380(10)
C64 C128 1.499(9)
C69 C146 1.382(10)
C69 C111 1.382(9)
C74 C100 1.390(9)
C74 H21 0.9300
C85 C154 1.362(10)
C89 C96 1.369(9)
C89 H26 0.9300
C96 H31 0.9300
C100 H32 0.9300
C101 C139 1.386(10)
C102 H33 0.9300
C111 C136 1.377(10)
C111 C156 1.488(10)
C128 H47 0.9700
C128 H48 0.9700
C136 C158 1.394(11)
C139 C150 1.377(12)
C139 H55 0.9300
C146 C153 1.375(11)
C146 H61 0.9300
C150 C154 1.378(12)
C153 C158 1.357(12)
C154 H64 0.9300
C156 H66 0.9700
C156 H67 0.9700
C158 H70 0.9300
F4 C86 1.358(7)
F8 C66 1.359(7)
F12 C98 1.315(8)
F13 C135 1.359(7)
F17 C134 1.359(8)
F23 C114 1.347(8)
F26 C98 1.351(9)
F31 C142 1.359(8)
F32 C98 1.323(8)
F35 C42 1.317(8)
F38 C42 1.304(8)
F43 C42 1.310(8)
O2 C20 1.337(7)
O2 C38 1.471(7)
O8 C12 1.189(7)
O9 C12 1.339(7)
O9 C143 1.457(7)
O12 C20 1.215(7)
C6 C14 1.388(8)
C6 C46 1.397(9)
C6 H1 0.9300
C8 C81 1.392(8)
C8 C46 1.396(8)
C8 C20 1.506(8)
C10 C130 1.379(9)
C10 C75 1.400(9)
C10 C117 1.442(9)
C11 C131 1.382(9)
C11 C110 1.391(9)
C11 C98 1.507(9)
C12 C14 1.506(9)
C13 C106 1.389(9)
C13 C41 1.393(9)
C13 C42 1.477(9)
C14 C24 1.412(8)
C18 C135 1.371(10)
C18 C86 1.386(9)
C18 C143 1.485(9)
C24 C81 1.388(9)
C24 C115 1.436(9)
C32 C66 1.365(9)
C32 C86 1.375(9)
C32 H9 0.9300
C35 C94 1.391(9)
C35 C87 1.396(9)
C35 C71 1.443(9)
C38 C77 1.494(9)
C38 H11 0.9700
C38 H12 0.9700
C41 C75 1.357(9)
C41 H13 0.9300
C46 C51 1.422(8)
C51 C117 1.206(9)
C66 C144 1.372(10)
C71 C115 1.187(9)
C75 H22 0.9300
C77 C134 1.374(9)
C77 C114 1.381(9)
C81 H23 0.9300
C87 C131 1.383(9)
C87 H24 0.9300
C94 C110 1.377(9)
C94 H30 0.9300
C106 C130 1.371(9)
C106 H35 0.9300
C110 H40 0.9300
C114 C151 1.379(10)
C130 H49 0.9300
C131 H50 0.9300
C134 C137 1.362(10)
C135 C144 1.369(10)
C137 C142 1.366(12)
C137 H52 0.9300
C142 C151 1.372(11)
C143 H57 0.9700
C143 H58 0.9700
C144 H59 0.9300
C151 H63 0.9300

loop_
_geom_torsion_atom_site_label_1
_geom_torsion_atom_site_label_2
_geom_torsion_atom_site_label_3
_geom_torsion_atom_site_label_4
_geom_torsion
C89 C3 C16 C28 0.5(9)
C122 C3 C16 C28 -178.3(6)
C3 C16 C28 C1 0.4(9)
C96 C1 C28 C16 -0.8(9)
C53 C1 C28 C16 -178.7(6)
C54 C25 C44 C55 -1.7(8)
C29 C25 C44 C55 179.1(5)
C54 C25 C44 C49 178.4(5)
C29 C25 C44 C49 -0.7(9)
C128 O1 C49 O6 9.6(9)
C128 O1 C49 C44 -172.4(5)
C55 C44 C49 O6 32.7(9)
C25 C44 C49 O6 -147.4(6)
C55 C44 C49 O1 -145.3(5)
C25 C44 C49 O1 34.6(8)
C96 C1 C53 F7 16.8(8)
C28 C1 C53 F7 -165.3(5)
C96 C1 C53 F6 139.1(6)
C28 C1 C53 F6 -43.0(8)
C96 C1 C53 F1 -103.2(7)
C28 C1 C53 F1 74.7(7)
C44 C25 C54 C84 1.4(8)
C29 C25 C54 C84 -179.4(5)
C25 C44 C55 C39 0.6(9)
C49 C44 C55 C39 -179.5(5)
C84 C39 C55 C44 0.9(8)
C50 C39 C55 C44 -177.6(5)
C156 O10 C56 O15 -6.7(9)
C156 O10 C56 C84 174.9(5)
C102 C26 C59 C100 -1.6(9)
C102 C26 C59 C99 177.6(5)
C102 C52 C74 C100 0.0(9)
C123 C52 C74 C100 178.3(6)
C25 C54 C84 C39 0.1(9)
C25 C54 C84 C56 179.0(5)
C55 C39 C84 C54 -1.2(8)
C50 C39 C84 C54 177.1(5)
C55 C39 C84 C56 180.0(5)
C50 C39 C84 C56 -1.7(9)
O15 C56 C84 C54 -21.7(9)
O10 C56 C84 C54 156.6(5)
O15 C56 C84 C39 157.2(6)
O10 C56 C84 C39 -24.5(8)
C101 C64 C85 F14 -179.8(5)
C128 C64 C85 F14 -0.1(9)
C101 C64 C85 C154 -0.5(10)
C128 C64 C85 C154 179.1(6)
C16 C3 C89 C96 -1.2(9)
C122 C3 C89 C96 177.6(6)
C3 C89 C96 C1 0.9(9)
C28 C1 C96 C89 0.1(9)
C53 C1 C96 C89 178.0(6)
C26 C59 C100 C74 1.3(9)
C99 C59 C100 C74 -177.9(6)
C52 C74 C100 C59 -0.5(9)
C85 C64 C101 F21 179.4(5)
C128 C64 C101 F21 -0.2(9)
C85 C64 C101 C139 -1.2(10)
C128 C64 C101 C139 179.2(6)
C74 C52 C102 C26 -0.3(9)
C123 C52 C102 C26 -178.6(6)
C59 C26 C102 C52 1.1(9)
F20 C69 C111 C136 -178.9(6)
C146 C69 C111 C136 1.0(10)
F20 C69 C111 C156 1.2(9)
C146 C69 C111 C156 -178.8(6)
C102 C52 C123 F40 -30.4(9)
C74 C52 C123 F40 151.4(7)
C102 C52 C123 F45 92.1(9)
C74 C52 C123 F45 -86.2(9)
C102 C52 C123 F36 -149.2(6)
C74 C52 C123 F36 32.5(9)
C49 O1 C128 C64 119.5(6)
C101 C64 C128 O1 111.3(6)
C85 C64 C128 O1 -68.3(7)
C69 C111 C136 F34 179.7(6)
C156 C111 C136 F34 -0.4(9)
C69 C111 C136 C158 -1.5(9)
C156 C111 C136 C158 178.3(6)
F21 C101 C139 C150 -178.9(6)
C64 C101 C139 C150 1.7(10)
F20 C69 C146 C153 -179.9(6)
C111 C69 C146 C153 0.1(11)
C101 C139 C150 F29 179.0(6)
C101 C139 C150 C154 -0.5(10)
C69 C146 C153 F2 -179.1(6)
C69 C146 C153 C158 -0.9(11)
F14 C85 C154 C150 -179.2(6)
C64 C85 C154 C150 1.6(10)
F29 C150 C154 C85 179.5(6)
C139 C150 C154 C85 -1.0(10)
C56 O10 C156 C111 -160.1(5)
C136 C111 C156 O10 89.8(7)
C69 C111 C156 O10 -90.3(7)
F2 C153 C158 C136 178.6(6)
C146 C153 C158 C136 0.4(11)
F34 C136 C158 C153 179.6(6)
C111 C136 C158 C153 0.9(10)
C143 O9 C12 O8 -5.2(9)
C143 O9 C12 C14 177.6(5)
C46 C6 C14 C24 -0.2(8)
C46 C6 C14 C12 -179.1(5)
O8 C12 C14 C6 -27.1(8)
O9 C12 C14 C6 150.3(5)
O8 C12 C14 C24 154.1(6)
O9 C12 C14 C24 -28.6(8)
C38 O2 C20 O12 7.4(8)
C38 O2 C20 C8 -173.4(5)
C81 C8 C20 O12 33.0(8)
C46 C8 C20 O12 -145.8(6)
C81 C8 C20 O2 -146.3(5)
C46 C8 C20 O2 34.9(8)
C6 C14 C24 C81 -1.2(8)
C12 C14 C24 C81 177.6(5)
C6 C14 C24 C115 177.7(5)
C12 C14 C24 C115 -3.5(9)
C20 O2 C38 C77 118.2(6)
C106 C13 C41 C75 -0.6(9)
C42 C13 C41 C75 178.0(6)
C106 C13 C42 F38 -26.7(9)
C41 C13 C42 F38 154.8(7)
C106 C13 C42 F43 96.7(8)
C41 C13 C42 F43 -81.8(8)
C106 C13 C42 F35 -146.1(6)
C41 C13 C42 F35 35.4(8)
C81 C8 C46 C6 -0.5(8)
C20 C8 C46 C6 178.2(5)
C81 C8 C46 C51 -179.0(6)
C20 C8 C46 C51 -0.2(9)
C14 C6 C46 C8 1.1(8)
C14 C6 C46 C51 179.6(5)
C86 C32 C66 F8 -179.3(5)
C86 C32 C66 C144 0.4(10)
C13 C41 C75 C10 0.0(9)
C130 C10 C75 C41 0.6(9)
C117 C10 C75 C41 -179.7(6)
O2 C38 C77 C134 -70.5(7)
O2 C38 C77 C114 110.5(6)
C14 C24 C81 C8 1.7(8)
C115 C24 C81 C8 -177.2(5)
C46 C8 C81 C24 -0.9(9)
C20 C8 C81 C24 -179.8(5)
C66 C32 C86 F4 178.9(5)
C66 C32 C86 C18 -0.4(9)
C135 C18 C86 F4 -179.1(5)
C143 C18 C86 F4 1.1(8)
C135 C18 C86 C32 0.2(9)
C143 C18 C86 C32 -179.6(6)
C94 C35 C87 C131 -1.0(9)
C71 C35 C87 C131 178.4(6)
C87 C35 C94 C110 0.2(9)
C71 C35 C94 C110 -179.2(6)
C131 C11 C98 F12 32.6(9)
C110 C11 C98 F12 -148.0(6)
C131 C11 C98 F32 -90.2(8)
C110 C11 C98 F32 89.1(8)
C131 C11 C98 F26 151.5(6)
C110 C11 C98 F26 -29.1(9)
C41 C13 C106 C130 0.6(9)
C42 C13 C106 C130 -178.0(6)
C35 C94 C110 C11 0.7(9)
C131 C11 C110 C94 -0.9(10)
C98 C11 C110 C94 179.8(6)
C134 C77 C114 F23 -179.9(5)
C38 C77 C114 F23 -0.8(9)
C134 C77 C114 C151 0.7(9)
C38 C77 C114 C151 179.8(6)
C13 C106 C130 C10 0.0(9)
C75 C10 C130 C106 -0.6(9)
C117 C10 C130 C106 179.7(6)
C110 C11 C131 C87 0.2(10)
C98 C11 C131 C87 179.5(6)
C35 C87 C131 C11 0.8(10)
C114 C77 C134 F17 179.8(5)
C38 C77 C134 F17 0.7(8)
C114 C77 C134 C137 -1.9(9)
C38 C77 C134 C137 179.0(6)
C86 C18 C135 F13 179.5(5)
C143 C18 C135 F13 -0.8(9)
C86 C18 C135 C144 0.1(9)
C143 C18 C135 C144 179.9(6)
F17 C134 C137 C142 -179.9(6)
C77 C134 C137 C142 1.8(10)
C134 C137 C142 F31 179.4(6)
C134 C137 C142 C151 -0.4(10)
C12 O9 C143 C18 -138.2(5)
C135 C18 C143 O9 76.5(7)
C86 C18 C143 O9 -103.7(7)
F13 C135 C144 C66 -179.5(6)
C18 C135 C144 C66 -0.1(10)
F8 C66 C144 C135 179.5(6)
C32 C66 C144 C135 -0.1(10)
F31 C142 C151 C114 179.6(5)
C137 C142 C151 C114 -0.6(10)
F23 C114 C151 C142 -179.0(6)
C77 C114 C151 C142 0.4(10)
